data_7709751
loop_
_publ_author_name
'Jiang, Ming'
'Yang, Tongfu'
'Chu, Yong'
'Zhang, Zhenlei'
'Sun, Hongbin'
'Liang, Hong'
'Yang, Feng'

_publ_section_title
;
 Design of a novel Pt(ii) complex to reverse cisplatin-induced resistance
 in lung cancer via a multi-mechanism
;
_journal_name_full 'Dalton Transactions'
_journal_paper_doi 10.1039/D1DT03964D
_journal_year 2022
_chemical_formula_moiety 'C22 H18 N8 Pt S4'
_chemical_formula_sum 'C22 H18 N8 Pt S4'
_chemical_formula_weight 717.77
_space_group_crystal_system monoclinic
_space_group_IT_number 14
_space_group_name_Hall '-P 2yn'
_space_group_name_H-M_alt 'P 1 21/n 1'
_atom_sites_solution_hydrogens geom
_atom_sites_solution_primary dual
_audit_creation_date 2022-01-05
_audit_creation_method
;
Olex2 1.5-beta
(compiled 2021.12.09 svn.r5202d8cf for OlexSys, GUI svn.r6439)
;
_audit_update_record
;
2022-01-06 deposited with the CCDC.	2022-02-28 downloaded from the CCDC.
;
_cell_angle_alpha 90
_cell_angle_beta 99.0950(10)
_cell_angle_gamma 90
_cell_formula_units_Z 2
_cell_length_a 8.35800(10)
_cell_length_b 9.46980(10)
_cell_length_c 16.0146(2)
_cell_measurement_reflns_used 5798
_cell_measurement_temperature 294.47(10)
_cell_measurement_theta_max 75.4600
_cell_measurement_theta_min 5.4280
_cell_volume 1251.60(3)
_computing_cell_refinement 'CrysAlisPro 1.171.40.84a (Rigaku OD, 2020)'
_computing_data_collection 'CrysAlisPro 1.171.40.84a (Rigaku OD, 2020)'
_computing_data_reduction 'CrysAlisPro 1.171.40.84a (Rigaku OD, 2020)'
_computing_molecular_graphics 'Olex2 1.5-beta (Dolomanov et al., 2009)'
_computing_publication_material 'Olex2 1.5-beta (Dolomanov et al., 2009)'
_computing_structure_refinement 'SHELXL 2018/3 (Sheldrick, 2015)'
_computing_structure_solution 'SHELXT 2014/4 (Sheldrick, 2014)'
_diffrn_ambient_environment air
_diffrn_ambient_temperature 294.47(10)
_diffrn_detector 'Hybrid Pixel Array Detector'
_diffrn_detector_area_resol_mean 10.0000
_diffrn_detector_type HyPix
_diffrn_measured_fraction_theta_full 0.995
_diffrn_measured_fraction_theta_max 0.942
_diffrn_measurement_details
;
List of Runs (angles in degrees, time in seconds):

  # Type    Start    End  Width  t~exp~   \w     \q     \k     \f   Frames
#--------------------------------------------------------------------------
  1  \w     51.00 100.00   0.50    0.19    --   43.18  77.00-170.00   98
  2  \w     83.00 112.00   0.50    0.48    --  109.26  77.00-170.00   58
  3  \w    102.00 160.00   0.50    0.48    --  109.26  45.00 -90.00  116
  4  \w    103.00 169.00   0.50    0.48    --  109.26  30.00  30.00  132
  5  \w    -16.00  10.00   0.50    0.19    --   43.18 -77.00  63.00   52
  6  \w     38.00  68.00   0.50    0.48    --  109.26 -77.00  63.00   60
  7  \w     72.00  98.00   0.50    0.48    --  109.26 -77.00  63.00   52
  8  \w     35.00  61.00   0.50    0.48    --  109.26 -61.00  30.00   52
  9  \w     35.00  70.00   0.50    0.48    --  109.26 -77.00 -30.00   70
 10  \w     73.00 105.00   0.50    0.48    --  109.26 -77.00 -30.00   64
 11  \w     40.00  71.00   0.50    0.48    --  109.26 -61.00 -90.00   62
 12  \w     35.00  68.00   0.50    0.48    --  109.26 -61.00-150.00   66
 13  \w    -27.00  37.00   0.50    0.19    --  -43.18  19.00-180.00  128
 14  \w     53.00 105.00   0.50    0.48    --  109.26 -94.00-180.00  104
 15  \w    -33.00  -8.00   0.50    0.19    --  -43.18  77.00-170.00   50
 16  \w    -72.00 -43.00   0.50    0.19    --  -43.18  77.00-170.00   58
 17  \w    -85.00 -60.00   0.50    0.48    --  -90.25  77.00-170.00   50
 18  \w    -49.00 -24.00   0.50    0.48    --  -90.25  45.00 -60.00   50
 19  \w    -48.00 -18.00   0.50    0.48    --  -90.25  45.00 -30.00   60
 20  \w    -42.00 -15.00   0.50    0.48    --  -90.25  45.00  30.00   54
 21  \w    -42.00 -16.00   0.50    0.48    --  -90.25  45.00  60.00   52
 22  \w    -67.00 -17.00   0.50    0.48    --  -90.25  61.00 120.00  100
 23  \w    -40.00 -15.00   0.50    0.48    --  -90.25  45.00 150.00   50
 24  \w    -48.00 -14.00   0.50    0.48    --  -90.25  45.00 120.00   68
 25  \w   -110.00 -73.00   0.50    0.19    --  -43.18 -77.00  63.00   74
 26  \w   -128.00-102.00   0.50    0.48    --  -90.25 -94.00 120.00   52
 27  \w   -149.00-108.00   0.50    0.48    --  -90.25 -77.00  63.00   82
 28  \w   -159.00 -95.00   0.50    0.48    --  -90.25 -94.00-150.00  128
 29  \w    -82.00 -25.00   0.50    0.19    --  -43.18 125.00-120.00  114
;
_diffrn_measurement_device 'four-circle diffractometer'
_diffrn_measurement_device_type 'XtaLAB Synergy, Dualflex, HyPix'
_diffrn_measurement_method '\w scans'
_diffrn_orient_matrix_type 'CrysAlisPro convention (1999,Acta A55,543-557)'
_diffrn_orient_matrix_UB_11 0.1741359000
_diffrn_orient_matrix_UB_12 0.0049201000
_diffrn_orient_matrix_UB_13 0.0487692000
_diffrn_orient_matrix_UB_21 0.0479784000
_diffrn_orient_matrix_UB_22 0.1040437000
_diffrn_orient_matrix_UB_23 -0.0656445000
_diffrn_orient_matrix_UB_31 -0.0468768000
_diffrn_orient_matrix_UB_32 0.1250108000
_diffrn_orient_matrix_UB_33 0.0529460000
_diffrn_radiation_monochromator mirror
_diffrn_radiation_probe x-ray
_diffrn_radiation_type 'Cu K\a'
_diffrn_radiation_wavelength 1.54184
_diffrn_reflns_av_R_equivalents 0.0281
_diffrn_reflns_av_unetI/netI 0.0260
_diffrn_reflns_Laue_measured_fraction_full 0.995
_diffrn_reflns_Laue_measured_fraction_max 0.942
_diffrn_reflns_limit_h_max 10
_diffrn_reflns_limit_h_min -10
_diffrn_reflns_limit_k_max 11
_diffrn_reflns_limit_k_min -9
_diffrn_reflns_limit_l_max 20
_diffrn_reflns_limit_l_min -18
_diffrn_reflns_number 7942
_diffrn_reflns_point_group_measured_fraction_full 0.995
_diffrn_reflns_point_group_measured_fraction_max 0.942
_diffrn_reflns_theta_full 67.684
_diffrn_reflns_theta_max 75.717
_diffrn_reflns_theta_min 5.445
_diffrn_source 'micro-focus sealed X-ray tube'
_diffrn_source_type 'PhotonJet (Cu) X-ray Source'
_exptl_absorpt_coefficient_mu 13.847
_exptl_absorpt_correction_T_max 1.00000
_exptl_absorpt_correction_T_min 0.32060
_exptl_absorpt_correction_type multi-scan
_exptl_absorpt_process_details
;
CrysAlisPro 1.171.40.84a (Rigaku Oxford Diffraction, 2020)
Empirical absorption correction using spherical harmonics,
implemented in SCALE3 ABSPACK scaling algorithm.
;
_exptl_crystal_colour 'metallic brownish brown'
_exptl_crystal_colour_lustre metallic
_exptl_crystal_colour_modifier brownish
_exptl_crystal_colour_primary brown
_exptl_crystal_density_diffrn 1.905
_exptl_crystal_description plate
_exptl_crystal_F_000 696
_exptl_crystal_preparation 'heated 343 k'
_exptl_crystal_recrystallization_method 'heated 343 k'
_exptl_crystal_size_max 0.28
_exptl_crystal_size_mid 0.25
_exptl_crystal_size_min 0.23
_refine_diff_density_max 0.810
_refine_diff_density_min -1.145
_refine_diff_density_rms 0.108
_refine_ls_extinction_method none
_refine_ls_goodness_of_fit_ref 1.104
_refine_ls_hydrogen_treatment constr
_refine_ls_matrix_type full
_refine_ls_number_parameters 160
_refine_ls_number_reflns 2449
_refine_ls_number_restraints 0
_refine_ls_restrained_S_all 1.104
_refine_ls_R_factor_all 0.0251
_refine_ls_R_factor_gt 0.0231
_refine_ls_shift/su_max 0.000
_refine_ls_shift/su_mean 0.000
_refine_ls_structure_factor_coef Fsqd
_refine_ls_weighting_details 'w=1/[\s^2^(Fo^2^)+(0.0322P)^2^+0.7136P] where P=(Fo^2^+2Fc^2^)/3'
_refine_ls_weighting_scheme calc
_refine_ls_wR_factor_gt 0.0617
_refine_ls_wR_factor_ref 0.0631
_reflns_Friedel_coverage 0.000
_reflns_number_gt 2222
_reflns_number_total 2449
_reflns_threshold_expression 'I > 2\s(I)'
_cod_data_source_file d1dt03964d2.cif
_cod_data_source_block 20220104-yf-jm-l71
_cod_database_code 7709751
_shelx_shelxl_version_number 2018/3
_chemical_oxdiff_formula 'C44 H40 N16 Pt2 S8 '
_shelx_space_group_comment
;
The symmetry employed for this shelxl refinement is uniquely defined
by the following loop, which should always be used as a source of
symmetry information in preference to the above space-group names.
They are only intended as comments.
;
_shelx_estimated_absorpt_t_max 0.143
_shelx_estimated_absorpt_t_min 0.113
_olex2_refinement_description
;
1. Fixed Uiso
 At 1.2 times of:
  All C(H) groups, All N(H) groups
2.a Aromatic/amide H refined with riding coordinates:
 N007(H007), C009(H009), C00B(H00B), C00C(H00C), C00D(H00D), C00F(H00F),
 C00G(H00G), C00H(H00H), C00I(H00I)
;
_olex2_submission_special_instructions 'No special instructions were received'
_oxdiff_exptl_absorpt_empirical_details
;
Empirical correction (ABSPACK) includes:
- Absorption correction using spherical harmonics
- Frame scaling
;
_oxdiff_exptl_absorpt_empirical_full_max 2.156
_oxdiff_exptl_absorpt_empirical_full_min 0.553

loop_
_space_group_symop_operation_xyz
'x, y, z'
'-x+1/2, y+1/2, -z+1/2'
'-x, -y, -z'
'x-1/2, -y-1/2, z-1/2'

loop_
_atom_site_label
_atom_site_type_symbol
_atom_site_fract_x
_atom_site_fract_y
_atom_site_fract_z
_atom_site_U_iso_or_equiv
_atom_site_adp_type
_atom_site_occupancy
_atom_site_site_symmetry_order
_atom_site_calc_flag
_atom_site_refinement_flags_posn
_atom_site_refinement_flags_adp
_atom_site_refinement_flags_occupancy
_atom_site_disorder_assembly
_atom_site_disorder_group
Pt01 Pt 0.500000 0.000000 0.500000 0.03185(9) Uani 1 2 d S . P . .
S002 S 0.27356(14) 0.52376(10) 0.52336(7) 0.0522(2) Uani 1 1 d . . . . .
S003 S 0.60584(14) 0.03412(11) 0.63869(6) 0.0531(2) Uani 1 1 d . . . . .
N004 N 0.4088(3) 0.1954(3) 0.51191(14) 0.0345(5) Uani 1 1 d . . . . .
N005 N 0.4339(3) 0.2696(3) 0.58711(15) 0.0358(5) Uani 1 1 d . . . . .
N006 N 0.1615(4) 0.4376(4) 0.37437(19) 0.0518(8) Uani 1 1 d . . . . .
N007 N 0.5428(4) 0.2492(3) 0.72911(16) 0.0457(6) Uani 1 1 d . . . . .
H007 H 0.601130 0.198133 0.766604 0.055 Uiso 1 1 calc R U . . .
C008 C 0.5194(4) 0.1982(3) 0.64920(18) 0.0372(6) Uani 1 1 d . . . . .
C009 C 0.3205(4) 0.2586(3) 0.44941(18) 0.0400(7) Uani 1 1 d . . . . .
H009 H 0.299519 0.206827 0.399519 0.048 Uiso 1 1 calc R U . . .
C00A C 0.2503(4) 0.3970(3) 0.44600(19) 0.0395(7) Uani 1 1 d . . . . .
C00B C 0.4874(6) 0.5025(3) 0.7158(3) 0.0518(11) Uani 1 1 d . . . . .
H00B H 0.529656 0.505402 0.665509 0.062 Uiso 1 1 calc R U . . .
C00C C 0.1611(5) 0.6372(4) 0.4551(3) 0.0636(11) Uani 1 1 d . . . . .
H00C H 0.136428 0.729720 0.467853 0.076 Uiso 1 1 calc R U . . .
C00D C 0.4294(5) 0.6250(5) 0.7479(3) 0.0635(11) Uani 1 1 d . . . . .
H00D H 0.429857 0.709324 0.718235 0.076 Uiso 1 1 calc R U . . .
C00E C 0.4825(4) 0.3769(4) 0.7583(2) 0.0421(7) Uani 1 1 d . . . . .
C00F C 0.4248(5) 0.3739(5) 0.8348(3) 0.0598(10) Uani 1 1 d . . . . .
H00F H 0.423034 0.289473 0.864348 0.072 Uiso 1 1 calc R U . . .
C00G C 0.1132(6) 0.5735(5) 0.3802(3) 0.0627(11) Uani 1 1 d . . . . .
H00G H 0.050731 0.619773 0.335194 0.075 Uiso 1 1 calc R U . . .
C00H C 0.3699(8) 0.4972(5) 0.8671(4) 0.0770(18) Uani 1 1 d . . . . .
H00H H 0.331795 0.495537 0.918562 0.092 Uiso 1 1 calc R U . . .
C00I C 0.3712(5) 0.6219(5) 0.8235(3) 0.0717(13) Uani 1 1 d . . . . .
H00I H 0.332795 0.704159 0.845068 0.086 Uiso 1 1 calc R U . . .

loop_
_atom_site_aniso_label
_atom_site_aniso_U_11
_atom_site_aniso_U_22
_atom_site_aniso_U_33
_atom_site_aniso_U_23
_atom_site_aniso_U_13
_atom_site_aniso_U_12
Pt01 0.04095(12) 0.02871(12) 0.02383(12) -0.00104(5) -0.00119(8) 0.00656(6)
S002 0.0681(6) 0.0398(4) 0.0454(5) -0.0080(4) -0.0016(5) 0.0112(4)
S003 0.0774(6) 0.0442(4) 0.0305(4) -0.0072(4) -0.0138(4) 0.0246(5)
N004 0.0421(13) 0.0321(12) 0.0276(12) -0.0019(10) 0.0004(10) 0.0044(10)
N005 0.0469(13) 0.0310(12) 0.0276(12) -0.0039(10) 0.0003(10) 0.0048(10)
N006 0.071(2) 0.0402(17) 0.0395(16) 0.0031(14) -0.0054(14) 0.0168(15)
N007 0.0622(17) 0.0419(15) 0.0292(13) -0.0061(11) -0.0047(12) 0.0109(13)
C008 0.0457(16) 0.0349(15) 0.0288(14) -0.0043(12) -0.0006(12) 0.0032(13)
C009 0.0535(18) 0.0343(15) 0.0290(14) -0.0018(12) -0.0029(13) 0.0081(13)
C00A 0.0473(16) 0.0367(16) 0.0329(15) 0.0014(13) 0.0016(13) 0.0047(14)
C00B 0.061(3) 0.044(2) 0.047(2) -0.0115(13) -0.003(2) 0.0000(14)
C00C 0.081(3) 0.0382(19) 0.069(3) 0.0001(18) 0.004(2) 0.0215(19)
C00D 0.068(2) 0.042(2) 0.076(3) -0.018(2) -0.003(2) -0.0007(18)
C00E 0.0408(16) 0.0435(18) 0.0389(17) -0.0123(14) -0.0033(13) 0.0004(14)
C00F 0.072(3) 0.057(2) 0.053(2) -0.0111(18) 0.0195(19) -0.003(2)
C00G 0.085(3) 0.046(2) 0.053(2) 0.0074(19) -0.002(2) 0.025(2)
C00H 0.079(4) 0.082(4) 0.079(4) -0.033(2) 0.041(3) -0.009(2)
C00I 0.058(2) 0.060(3) 0.099(4) -0.037(3) 0.019(2) -0.001(2)

loop_
_atom_type_symbol
_atom_type_description
_atom_type_scat_dispersion_real
_atom_type_scat_dispersion_imag
_atom_type_scat_source
C C 0.0181 0.0091 'International Tables Vol C Tables 4.2.6.8 and 6.1.1.4'
H H 0.0000 0.0000 'International Tables Vol C Tables 4.2.6.8 and 6.1.1.4'
N N 0.0311 0.0180 'International Tables Vol C Tables 4.2.6.8 and 6.1.1.4'
Pt Pt -4.5932 6.9264 'International Tables Vol C Tables 4.2.6.8 and 6.1.1.4'
S S 0.3331 0.5567 'International Tables Vol C Tables 4.2.6.8 and 6.1.1.4'

loop_
_geom_angle_atom_site_label_1
_geom_angle_atom_site_label_2
_geom_angle_atom_site_label_3
_geom_angle
_geom_angle_site_symmetry_1
_geom_angle_site_symmetry_3
_geom_angle_publ_flag
S003 Pt01 S003 180.0 3_656 . ?
N004 Pt01 S003 82.67(7) . . ?
N004 Pt01 S003 82.67(7) 3_656 3_656 ?
N004 Pt01 S003 97.33(7) . 3_656 ?
N004 Pt01 S003 97.33(7) 3_656 . ?
N004 Pt01 N004 180.0 . 3_656 ?
C00C S002 C00A 89.43(19) . . ?
C008 S003 Pt01 96.79(10) . . ?
N005 N004 Pt01 122.69(17) . . ?
C009 N004 Pt01 121.9(2) . . ?
C009 N004 N005 115.4(2) . . ?
C008 N005 N004 112.8(2) . . ?
C00A N006 C00G 110.4(3) . . ?
C008 N007 H007 116.2 . . ?
C008 N007 C00E 127.6(3) . . ?
C00E N007 H007 116.2 . . ?
N005 C008 S003 124.9(2) . . ?
N005 C008 N007 120.8(3) . . ?
N007 C008 S003 114.3(2) . . ?
N004 C009 H009 115.4 . . ?
N004 C009 C00A 129.3(3) . . ?
C00A C009 H009 115.4 . . ?
N006 C00A S002 114.1(3) . . ?
N006 C00A C009 118.0(3) . . ?
C009 C00A S002 127.9(2) . . ?
C00D C00B H00B 120.0 . . ?
C00E C00B H00B 120.0 . . ?
C00E C00B C00D 120.0(5) . . ?
S002 C00C H00C 124.9 . . ?
C00G C00C S002 110.2(3) . . ?
C00G C00C H00C 124.9 . . ?
C00B C00D H00D 119.9 . . ?
C00I C00D C00B 120.1(5) . . ?
C00I C00D H00D 119.9 . . ?
C00B C00E N007 122.3(3) . . ?
C00B C00E C00F 119.8(4) . . ?
C00F C00E N007 117.7(4) . . ?
C00E C00F H00F 120.2 . . ?
C00H C00F C00E 119.6(5) . . ?
C00H C00F H00F 120.2 . . ?
N006 C00G H00G 122.1 . . ?
C00C C00G N006 115.9(3) . . ?
C00C C00G H00G 122.1 . . ?
C00F C00H H00H 119.8 . . ?
C00I C00H C00F 120.4(5) . . ?
C00I C00H H00H 119.8 . . ?
C00D C00I H00I 120.0 . . ?
C00H C00I C00D 119.9(4) . . ?
C00H C00I H00I 120.0 . . ?

loop_
_geom_bond_atom_site_label_1
_geom_bond_atom_site_label_2
_geom_bond_distance
_geom_bond_site_symmetry_2
_geom_bond_publ_flag
Pt01 S003 2.2800(9) 3_656 ?
Pt01 S003 2.2801(9) . ?
Pt01 N004 2.022(2) . ?
Pt01 N004 2.022(2) 3_656 ?
S002 C00A 1.714(3) . ?
S002 C00C 1.705(4) . ?
S003 C008 1.733(3) . ?
N004 N005 1.381(3) . ?
N004 C009 1.293(4) . ?
N005 C008 1.316(4) . ?
N006 C00A 1.321(4) . ?
N006 C00G 1.356(6) . ?
N007 H007 0.8600 . ?
N007 C008 1.353(4) . ?
N007 C00E 1.418(4) . ?
C009 H009 0.9300 . ?
C009 C00A 1.434(4) . ?
C00B H00B 0.9300 . ?
C00B C00D 1.386(5) . ?
C00B C00E 1.374(5) . ?
C00C H00C 0.9300 . ?
C00C C00G 1.347(6) . ?
C00D H00D 0.9300 . ?
C00D C00I 1.374(7) . ?
C00E C00F 1.386(5) . ?
C00F H00F 0.9300 . ?
C00F C00H 1.384(6) . ?
C00G H00G 0.9300 . ?
C00H H00H 0.9300 . ?
C00H C00I 1.373(7) . ?
C00I H00I 0.9300 . ?

loop_
_geom_torsion_atom_site_label_1
_geom_torsion_atom_site_label_2
_geom_torsion_atom_site_label_3
_geom_torsion_atom_site_label_4
_geom_torsion
_geom_torsion_site_symmetry_1
_geom_torsion_site_symmetry_2
_geom_torsion_site_symmetry_3
_geom_torsion_site_symmetry_4
_geom_torsion_publ_flag
Pt01 S003 C008 N005 -4.8(3) . . . . ?
Pt01 S003 C008 N007 173.6(2) . . . . ?
Pt01 N004 N005 C008 -1.4(3) . . . . ?
Pt01 N004 C009 C00A -178.2(3) . . . . ?
S002 C00C C00G N006 0.2(6) . . . . ?
N004 N005 C008 S003 4.5(4) . . . . ?
N004 N005 C008 N007 -173.8(3) . . . . ?
N004 C009 C00A S002 4.1(6) . . . . ?
N004 C009 C00A N006 -178.9(3) . . . . ?
N005 N004 C009 C00A 2.8(5) . . . . ?
N007 C00E C00F C00H 177.8(4) . . . . ?
C008 N007 C00E C00B -44.8(5) . . . . ?
C008 N007 C00E C00F 138.6(4) . . . . ?
C009 N004 N005 C008 177.6(3) . . . . ?
C00A S002 C00C C00G 0.4(4) . . . . ?
C00A N006 C00G C00C -0.9(6) . . . . ?
C00B C00D C00I C00H -0.3(7) . . . . ?
C00B C00E C00F C00H 1.2(7) . . . . ?
C00C S002 C00A N006 -1.0(3) . . . . ?
C00C S002 C00A C009 176.1(4) . . . . ?
C00D C00B C00E N007 -178.8(4) . . . . ?
C00D C00B C00E C00F -2.3(6) . . . . ?
C00E N007 C008 S003 -177.4(3) . . . . ?
C00E N007 C008 N005 1.0(5) . . . . ?
C00E C00B C00D C00I 1.9(7) . . . . ?
C00E C00F C00H C00I 0.4(9) . . . . ?
C00F C00H C00I C00D -0.9(9) . . . . ?
C00G N006 C00A S002 1.2(4) . . . . ?
C00G N006 C00A C009 -176.1(3) . . . . ?
